data_2003516
loop_
_publ_author_name
'Kashiwagi, T.'
'Sano, C.'
'Kawakita, T.'
'Nagashima, N.'

_publ_section_title
;
 Monosodium <small>L</small>-Glutamate Pentahydrate
;
_journal_issue 6
_journal_name_full 'Acta Crystallographica Section C'
_journal_page_first 1053
_journal_page_last 1056
_journal_paper_doi 10.1107/S0108270194014472
_journal_volume 51
_journal_year 1995
_chemical_formula_structural '(C5 H8 N O4) Na (H2 O)5'
_chemical_formula_sum 'C5 H18 N Na O9'
_chemical_formula_weight 259.19
_space_group_IT_number 1
_symmetry_cell_setting triclinic
_symmetry_space_group_name_Hall 'P 1'
_symmetry_space_group_name_H-M 'P 1'
_cell_angle_alpha 99.29(3)
_cell_angle_beta 100.94(3)
_cell_angle_gamma 99.05(2)
_cell_formula_units_Z 2
_cell_length_a 6.116(2)
_cell_length_b 16.656(4)
_cell_length_c 6.007(3)
_cell_measurement_reflns_used 25
_cell_measurement_temperature 243
_cell_measurement_theta_max 35.2
_cell_measurement_theta_min 25.4
_cell_volume 581.7(4)
_computing_data_collection
;
MSC/AFC Diffractometer Control Software
(Molecular Structure Corporation, 1988)
;
_computing_data_reduction
;
TEXSAN (Molecular Structure Corporation, 1985)
;
_computing_molecular_graphics
;
ORTEPII (Johnson, 1976)
;
_computing_structure_refinement TEXSAN
_computing_structure_solution
;
MITHRIL (Gilmore, 1984) and DIRDIF (Beurskens, 1984)
;
_diffrn_measurement_device 'Rigaku AFC5S'
_diffrn_measurement_method 'profile data from \w-2\q scans'
_diffrn_radiation_type 'Cu K\a'
_diffrn_radiation_wavelength 1.5418
_diffrn_reflns_av_R_equivalents 0.065
_diffrn_reflns_limit_h_max 6
_diffrn_reflns_limit_h_min 0
_diffrn_reflns_limit_k_max 18
_diffrn_reflns_limit_k_min -18
_diffrn_reflns_limit_l_max 6
_diffrn_reflns_limit_l_min -6
_diffrn_reflns_number 1910
_diffrn_reflns_theta_max 60.05
_diffrn_standards_decay_% 2.2
_diffrn_standards_interval_count 150
_diffrn_standards_number 3
_exptl_absorpt_coefficient_mu 15.1
_exptl_absorpt_correction_T_max 1.00
_exptl_absorpt_correction_T_min 0.93
_exptl_absorpt_correction_type empirical
_exptl_crystal_colour colourless
_exptl_crystal_density_diffrn 1.480
_exptl_crystal_description plate
_exptl_crystal_size_max 0.5
_exptl_crystal_size_mid 0.4
_exptl_crystal_size_min 0.2
_refine_diff_density_max 0.38
_refine_diff_density_min -0.52
_refine_ls_abs_structure_details
;    The absolute configuration was assigned to agree with the known
        chirality at \acarbon [C(A2) or C(B2)] of the L-Glu molecules.
;
_refine_ls_extinction_method none
_refine_ls_goodness_of_fit_obs 3.06
_refine_ls_hydrogen_treatment noref
_refine_ls_number_parameters 286
_refine_ls_number_reflns 1343
_refine_ls_R_factor_obs 0.056
_refine_ls_shift/esd_max 0.10
_refine_ls_structure_factor_coef F
_refine_ls_weighting_scheme
;
calc w = 1/(2|F~min~| + |F| + 2|F|^2^/|F~max~|),
|F~min~| and |F~max~| are the minimum and maximum observed
structure-factor amplitudes.
;
_refine_ls_wR_factor_obs 0.076
_reflns_number_observed 1343
_reflns_number_total 1722
_reflns_observed_criterion I>3.0\s(I)
_cod_data_source_file as1110.cif
_cod_data_source_block as1110
_cod_depositor_comments
;
 Moving the _atom_type_scat_dispersion_real and
 _atom_type_scat_dispersion_imag data items into the _atom_type
 loop.

 Antanas Vaitkus,
 2017-01-11
;
_cod_database_code 2003516

loop_
_symmetry_equiv_pos_as_xyz
+x,+y,+z

loop_
_atom_site_aniso_label
_atom_site_aniso_U_11
_atom_site_aniso_U_12
_atom_site_aniso_U_13
_atom_site_aniso_U_22
_atom_site_aniso_U_23
_atom_site_aniso_U_33
Na(1) 0.039(2) 0.007(2) 0.015(2) 0.030(2) 0.008(1) 0.031(2)
Na(2) 0.035(2) 0.007(2) 0.018(2) 0.035(2) 0.010(2) 0.030(2)
O(WJ) 0.031(3) 0.015(3) 0.024(3) 0.038(4) 0.017(3) 0.054(4)
O(WG) 0.062(5) 0.012(4) 0.015(3) 0.038(4) 0.014(3) 0.040(4)
O(WH) 0.032(3) 0.006(3) 0.016(3) 0.031(4) 0.003(3) 0.035(3)
O(WI) 0.027(3) -0.001(3) 0.005(3) 0.044(4) 0.013(3) 0.029(3)
O(WA) 0.035(3) 0.006(3) 0.014(3) 0.026(3) 0.011(3) 0.030(3)
O(WB) 0.047(4) 0.008(3) 0.018(3) 0.036(4) 0.007(3) 0.029(3)
O(WC) 0.047(4) 0.015(3) 0.022(3) 0.034(4) 0.024(3) 0.050(4)
O(WD) 0.043(4) 0.012(3) 0.022(3) 0.036(4) 0.020(3) 0.043(4)
O(WE) 0.037(3) 0.006(3) 0.011(3) 0.028(3) 0.012(3) 0.031(3)
O(WF) 0.056(4) -0.005(3) 0.022(3) 0.030(4) 0.004(3) 0.030(3)
O(A1) 0.042(4) 0.012(3) 0.026(3) 0.032(3) 0.017(3) 0.033(3)
O(B1) 0.029(3) 0.003(3) 0.024(3) 0.037(4) 0.014(3) 0.069(5)
O(A2) 0.033(3) 0.005(3) 0.016(3) 0.040(4) 0.016(3) 0.026(3)
O(B2) 0.035(3) 0.005(3) 0.016(3) 0.019(3) 0.003(3) 0.048(4)
O(A3) 0.026(3) 0.000(2) 0.017(3) 0.021(3) 0.014(3) 0.043(4)
O(B3) 0.023(4) -0.001(3) 0.013(3) 0.072(5) -0.004(3) 0.033(4)
O(A4) 0.034(3) 0.006(3) 0.025(3) 0.026(4) 0.010(3) 0.047(4)
O(B4) 0.026(4) 0.004(4) -0.001(3) 0.092(6) 0.029(4) 0.032(4)
N(A1) 0.023(4) -0.005(3) 0.013(3) 0.027(4) 0.006(3) 0.022(4)
N(B1) 0.019(3) 0.002(3) 0.014(3) 0.037(4) 0.017(3) 0.028(4)
C(A1) 0.015(4) 0.006(3) 0.009(3) 0.028(4) 0.012(3) 0.018(4)
C(B1) 0.022(5) 0.005(4) 0.014(4) 0.038(6) 0.013(4) 0.028(5)
C(A2) 0.025(4) 0.008(3) 0.019(3) 0.023(4) 0.012(3) 0.027(4)
C(B2) 0.019(4) 0.002(3) 0.015(3) 0.016(4) 0.005(3) 0.029(4)
C(A3) 0.031(4) 0.004(3) 0.017(4) 0.018(4) 0.004(3) 0.028(4)
C(B3) 0.024(4) 0.003(3) 0.014(3) 0.021(4) 0.010(3) 0.034(5)
C(A4) 0.036(5) -0.004(4) 0.023(4) 0.042(6) 0.013(4) 0.032(5)
C(B4) 0.016(4) 0.008(4) 0.013(4) 0.040(5) 0.006(4) 0.037(5)
C(A5) 0.016(4) 0.002(3) 0.009(4) 0.026(5) 0.012(4) 0.029(4)
C(B5) 0.024(5) 0.003(3) 0.005(4) 0.020(4) -0.001(3) 0.027(4)

loop_
_atom_site_label
_atom_site_fract_x
_atom_site_fract_y
_atom_site_fract_z
_atom_site_U_iso_or_equiv
_atom_site_thermal_displace_type
_atom_site_calc_flag
_atom_site_calc_attached_atom
Na(1) 0.7996 0.0382 0.0644 0.032(1) Uani ? ?
Na(2) 0.3923(7) 0.1432(3) 0.2404(7) 0.032(1) Uani ? ?
O(A1) 0.496(1) -0.2547(4) -0.102(1) 0.032(3) Uani ? ?
O(A2) 0.752(1) -0.3224(4) 0.058(1) 0.030(3) Uani ? ?
O(A3) 1.434(1) -0.1424(4) -0.499(1) 0.028(3) Uani ? ?
O(A4) 1.191(1) -0.0668(4) -0.390(1) 0.033(3) Uani ? ?
N(A1) 0.587(1) -0.2971(5) -0.521(1) 0.024(3) Uani ? ?
C(A1) 0.657(1) -0.2899(5) -0.099(1) 0.019(3) Uani ? ?
C(A2) 0.768(1) -0.2929(5) -0.314(1) 0.022(4) Uani ? ?
C(A3) 0.950(2) -0.2141(5) -0.273(2) 0.024(4) Uani ? ?
C(A4) 1.073(2) -0.2132(7) -0.472(2) 0.035(4) Uani ? ?
C(A5) 1.246(1) -0.1346(6) -0.448(2) 0.023(4) Uani ? ?
H(A11) 0.4872 -0.2608 -0.4835 0.032 Uiso d ?
H(A12) 0.6535 -0.2796 -0.6417 0.032 Uiso calc N(A1)
H(A13) 0.5018 -0.3519 -0.5761 0.032 Uiso calc N(A1)
H(A2) 0.7886 -0.3531 -0.3829 0.027 Uiso d ?
H(A31) 1.0525 -0.2038 -0.1107 0.029 Uiso d ?
H(A32) 0.8465 -0.1742 -0.2908 0.029 Uiso d ?
H(A41) 0.9619 -0.2191 -0.6097 0.044 Uiso d ?
H(A42) 1.1498 -0.2579 -0.4794 0.044 Uiso calc C(A4)
O(B1) -0.248(1) 0.3289(5) 0.802(1) 0.043(4) Uani ? ?
O(B2) 0.005(1) 0.2546(4) 0.707(1) 0.033(3) Uani ? ?
O(B3) 0.891(1) 0.4888(5) 1.244(1) 0.044(4) Uani ? ?
O(B4) 0.635(1) 0.4650(6) 1.450(1) 0.049(4) Uani ? ?
N(B1) 0.010(1) 0.4729(5) 0.820(1) 0.025(3) Uani ? ?
C(B1) -0.054(1) 0.3220(6) 0.764(2) 0.028(4) Uani ? ?
C(B2) 0.123(1) 0.4007(5) 0.803(2) 0.020(4) Uani ? ?
C(B3) 0.301(1) 0.4059(5) 1.017(2) 0.025(4) Uani ? ?
C(B4) 0.506(1) 0.4784(6) 1.059(2) 0.029(4) Uani ? ?
C(B5) 0.690(1) 0.4782(5) 1.260(2) 0.024(4) Uani ? ?
H(B11) -0.0905 0.4711 0.6785 0.032 Uiso d ?
H(B12) 0.1236 0.5225 0.8560 0.032 Uiso d ?
H(B13) -0.0706 0.4730 0.9407 0.032 Uiso calc N(B1)
H(B2) 0.1906 0.3983 0.6735 0.025 Uiso calc C(B2)
H(B31) 0.3817 0.3633 0.9976 0.029 Uiso d ?
H(B32) 0.2644 0.4154 1.1716 0.029 Uiso d ?
H(B41) 0.3916 0.5233 1.0703 0.038 Uiso d ?
H(B42) 0.5663 0.4742 0.9235 0.038 Uiso calc C(B4)
O(WA) 0.802(1) -0.0157(4) -0.320(1) 0.029(3) Uani ? ?
O(WB) 0.455(1) 0.0816(4) -0.121(1) 0.035(3) Uani ? ?
O(WC) 1.033(1) 0.1775(4) 0.096(1) 0.039(3) Uani ? ?
O(WD) 1.169(1) 0.0051(5) 0.208(1) 0.037(3) Uani ? ?
O(WE) 0.742(1) 0.1058(4) 0.423(1) 0.030(3) Uani ? ?
O(WF) 0.540(1) -0.0854(5) 0.098(1) 0.038(3) Uani ? ?
O(WG) 0.662(1) 0.2706(5) 0.220(1) 0.046(4) Uani ? ?
O(WH) 0.388(1) 0.2052(4) 0.617(1) 0.032(3) Uani ? ?
O(WI) 1.307(1) 0.5575(4) 1.544(1) 0.033(3) Uani ? ?
O(WJ) 0.192(1) -0.3588(5) 0.068(1) 0.037(3) Uani ? ?
H(WA1) 0.9429 -0.0412 -0.2971 0.037 Uiso d ?
H(WA2) 0.7083 -0.0631 -0.4030 0.037 Uiso d ?
H(WB1) 0.3379 0.0194 -0.2352 0.046 Uiso d ?
H(WB2) 0.4146 0.1145 -0.1681 0.046 Uiso d ?
H(WC1) 0.9441 0.2175 0.1272 0.048 Uiso d ?
H(WC2) 0.9922 0.2000 -0.0002 0.048 Uiso d ?
H(WD1) 1.1772 -0.0408 0.0993 0.044 Uiso d ?
H(WD2) 1.1661 -0.0188 0.3241 0.044 Uiso d ?
H(WE1) 0.8377 0.1589 0.5381 0.038 Uiso d ?
H(WE2) 0.7740 0.0708 0.5065 0.038 Uiso d ?
H(WF1) 0.4574 -0.1329 -0.0220 0.049 Uiso d ?
H(WF2) 0.5662 -0.0941 0.2155 0.049 Uiso d ?
H(WG1) 0.6442 0.2797 0.1154 0.057 Uiso d ?
H(WG2) 0.7309 0.3052 0.3264 0.057 Uiso d ?
H(WH1) 0.2641 0.2380 0.6192 0.042 Uiso d ?
H(WH2) 0.5020 0.2531 0.7103 0.042 Uiso d ?
H(WI1) 1.4305 0.5353 1.6113 0.043 Uiso d ?
H(WI2) 1.1807 0.5432 1.4460 0.043 Uiso d ?
H(WJ1) 0.0606 -0.3418 0.0482 0.046 Uiso d ?

loop_
_atom_type_symbol
_atom_type_scat_dispersion_real
_atom_type_scat_dispersion_imag
_atom_type_scat_source
C 0.017 0.009 'IntTabIV Table 2.2A'
N 0.029 0.018 'IntTabIV Table 2.2A'
O 0.047 0.032 'IntTabIV Table 2.2A'
Na 0.129 0.124 'IntTabIV Table 2.2A'

loop_
_geom_angle_atom_site_label_1
_geom_angle_atom_site_label_2
_geom_angle_atom_site_label_3
_geom_angle_site_symmetry_1
_geom_angle_site_symmetry_2
_geom_angle_site_symmetry_3
_geom_angle
_geom_angle_publ_flag
O(A1) C(A1) O(A2) . . . 128.3(7) yes
O(A1) C(A1) C(A2) . . . 116.9(6) yes
O(A2) C(A1) C(A2) . . . 114.7(6) yes
N(A1) C(A2) C(A1) . . . 108.0(6) yes
N(A1) C(A2) C(A3) . . . 110.9(6) yes
C(A1) C(A2) C(A3) . . . 108.5(6) yes
C(A2) C(A3) C(A4) . . . 112.0(7) yes
C(A3) C(A4) C(A5) . . . 114.5(8) yes
O(A3) C(A5) O(A4) . . . 124.2(8) yes
O(A3) C(A5) C(A4) . . . 117.5(8) yes
O(A4) C(A5) C(A4) . . . 118.2(7) yes
O(WA) Na(1) O(WB) . . . 82.2(2) no
O(WA) Na(1) O(WC) . . . 97.7(3) no
O(WA) Na(1) O(WD) . . . 92.3(2) no
O(WA) Na(1) O(WE) . . . 169.1(3) no
O(WA) Na(1) O(WF) . . . 92.9(2) no
O(WB) Na(1) O(WC) . . . 91.6(2) no
O(WB) Na(1) O(WD) . . . 171.4(3) no
O(WB) Na(1) O(WE) . . . 87.0(2) no
O(WB) Na(1) O(WF) . . . 85.4(3) no
O(WC) Na(1) O(WD) . . . 82.5(2) no
O(WC) Na(1) O(WE) . . . 80.5(2) no
O(WC) Na(1) O(WF) . . . 168.5(3) no
O(WD) Na(1) O(WE) . . . 98.1(2) no
O(WD) Na(1) O(WF) . . . 101.6(3) no
O(WE) Na(1) O(WF) . . . 88.2(2) no
Na(1) O(WB) Na(2) . . . 92.2(2) no
Na(1) O(WE) Na(2) . . . 92.9(2) no
O(B1) C(B1) O(B2) . . . 124.3(8) yes
O(B1) C(B1) C(B2) . . . 117.9(8) yes
O(B2) C(B1) C(B2) . . . 117.7(7) yes
N(B1) C(B2) C(B1) . . . 109.2(6) yes
N(B1) C(B2) C(B3) . . . 111.5(7) yes
C(B1) C(B2) C(B3) . . . 109.6(7) yes
C(B2) C(B3) C(B4) . . . 114.4(7) yes
C(B3) C(B4) C(B5) . . . 113.6(7) yes
O(B3) C(B5) O(B4) . . . 120.7(8) yes
O(B3) C(B5) C(B4) . . . 120.6(7) yes
O(B4) C(B5) C(B4) . . . 118.6(7) yes
O(WB) Na(2) O(WC) . . 1_455 97.1(3) no
O(WB) Na(2) O(WD) . . 1_455 82.1(2) no
O(WB) Na(2) O(WE) . . . 87.8(2) no
O(WB) Na(2) O(WG) . . . 87.4(3) no
O(WB) Na(2) O(WH) . . . 171.6(3) no
O(WC) Na(2) O(WD) 1_455 . 1_455 84.4(2) no
O(WC) Na(2) O(WE) 1_455 . . 174.1(2) no
O(WC) Na(2) O(WG) 1_455 . . 101.4(2) no
O(WC) Na(2) O(WH) 1_455 . . 90.9(2) no
O(WD) Na(2) O(WE) 1_455 . . 93.0(2) no
O(WD) Na(2) O(WG) 1_455 . . 168.6(3) no
O(WD) Na(2) O(WH) 1_455 . . 101.2(2) no
O(WE) Na(2) O(WG) . . . 82.1(2) no
O(WE) Na(2) O(WH) . . . 84.4(2) no
O(WG) Na(2) O(WH) . . . 88.6(2) no
Na(1) O(WC) Na(2) . . 1_655 96.6(2) no
Na(1) O(WD) Na(2) . . 1_655 96.5(2) no
H(WJ1) O(WJ) H(WJ2) . . . 160.78 no
Na(2) O(WG) H(WG1) . . . 112.25 no
Na(2) O(WG) H(WG2) . . . 125.68 no
H(WG1) O(WG) H(WG2) . . . 118.98 no
Na(2) O(WH) H(WH1) . . . 111.72 no
Na(2) O(WH) H(WH2) . . . 123.85 no
H(WH1) O(WH) H(WH2) . . . 91.34 no
H(WI1) O(WI) H(WI2) . . . 141.10 no
Na(1) O(WA) H(WA1) . . . 100.61 no
Na(1) O(WA) H(WA2) . . . 122.92 no
H(WA1) O(WA) H(WA2) . . . 95.03 no
Na(1) O(WB) H(WB1) . . . 104.40 no
Na(1) O(WB) H(WB2) . . . 143.26 no
Na(2) O(WB) H(WB1) . . . 122.28 no
Na(2) O(WB) H(WB2) . . . 88.17 no
H(WB1) O(WB) H(WB2) . . . 106.31 no
Na(1) O(WC) H(WC1) . . . 108.00 no
Na(1) O(WC) H(WC2) . . . 114.29 no
Na(2) O(WC) H(WC1) 1_655 . . 141.06 no
Na(2) O(WC) H(WC2) 1_655 . . 133.07 no
H(WC1) O(WC) H(WC2) . . . 62.12 no
Na(1) O(WD) H(WD1) . . . 104.40 no
Na(1) O(WD) H(WD2) . . . 110.73 no
Na(2) O(WD) H(WD1) . 1_455 . 122.80 no
Na(2) O(WD) H(WD2) . 1_455 . 122.83 no
H(WD1) O(WD) H(WD2) . . . 98.32 no
Na(1) O(WE) H(WE1) . . . 130.29 no
Na(1) O(WE) H(WE2) . . . 100.21 no
Na(2) O(WE) H(WE1) . . . 106.61 no
Na(2) O(WE) H(WE2) . . . 134.55 no
H(WE1) O(WE) H(WE2) . . . 97.46 no
Na(1) O(WF) H(WF1) . . . 129.24 no
Na(1) O(WF) H(WF2) . . . 111.12 no
H(WF1) O(WF) H(WF2) . . . 114.93 no
C(A2) N(A1) H(A11) . . . 109.79 no
C(A2) N(A1) H(A12) . . . 109.65 no
C(A2) N(A1) H(A13) . . . 111.15 no
H(A11) N(A1) H(A12) . . . 108.32 no
H(A11) N(A1) H(A13) . . . 109.13 no
H(A12) N(A1) H(A13) . . . 108.75 no
C(B2) N(B1) H(B11) . . . 110.12 no
C(B2) N(B1) H(B12) . . . 108.75 no
C(B2) N(B1) H(B13) . . . 109.71 no
H(B11) N(B1) H(B12) . . . 109.50 no
H(B11) N(B1) H(B13) . . . 109.89 no
H(B12) N(B1) H(B13) . . . 108.85 no
N(A1) C(A2) H(A2) . . . 89.79 no
C(A1) C(A2) H(A2) . . . 113.03 no
C(A3) C(A2) H(A2) . . . 124.29 no
N(B1) C(B2) H(B2) . . . 108.98 no
C(B1) C(B2) H(B2) . . . 108.07 no
C(B3) C(B2) H(B2) . . . 109.45 no
C(A2) C(A3) H(A31) . . . 110.50 no
C(A2) C(A3) H(A32) . . . 97.45 no
C(A4) C(A3) H(A31) . . . 115.97 no
C(A4) C(A3) H(A32) . . . 106.04 no
H(A31) C(A3) H(A32) . . . 113.32 no
C(B2) C(B3) H(B31) . . . 110.79 no
C(B2) C(B3) H(B32) . . . 120.82 no
C(B4) C(B3) H(B31) . . . 96.58 no
C(B4) C(B3) H(B32) . . . 98.93 no
H(B31) C(B3) H(B32) . . . 112.16 no
C(A3) C(A4) H(A41) . . . 107.77 no
C(A3) C(A4) H(A42) . . . 108.35 no
C(A5) C(A4) H(A41) . . . 108.15 no
C(A5) C(A4) H(A42) . . . 107.58 no
H(A41) C(A4) H(A42) . . . 110.53 no
C(B3) C(B4) H(B41) . . . 90.18 no
C(B3) C(B4) H(B42) . . . 107.91 no
C(B5) C(B4) H(B41) . . . 120.83 no
C(B5) C(B4) H(B42) . . . 108.46 no
H(B41) C(B4) H(B42) . . . 114.19 no

loop_
_geom_bond_atom_site_label_1
_geom_bond_atom_site_label_2
_geom_bond_site_symmetry_2
_geom_bond_distance
_geom_bond_publ_flag
O(A1) C(A1) . 1.220(10) yes
O(A2) C(A1) . 1.259(9) yes
O(A3) C(A5) . 1.260(10) yes
O(A4) C(A5) . 1.240(10) yes
N(A1) C(A2) . 1.480(10) yes
C(A1) C(A2) . 1.570(10) yes
C(A2) C(A3) . 1.540(10) yes
C(A3) C(A4) . 1.520(10) yes
C(A4) C(A5) . 1.520(10) yes
Na(1) O(WA) . 2.343(7) no
Na(1) O(WB) . 2.463(8) no
Na(1) O(WC) . 2.485(7) no
Na(1) O(WD) . 2.441(7) no
Na(1) O(WE) . 2.377(7) no
Na(1) O(WF) . 2.454(7) no
O(B1) C(B1) . 1.270(10) yes
O(B2) C(B1) . 1.250(10) yes
O(B3) C(B5) . 1.240(10) yes
O(B4) C(B5) . 1.290(10) yes
N(B1) C(B2) . 1.480(10) yes
C(B1) C(B2) . 1.520(10) yes
C(B2) C(B3) . 1.500(10) yes
C(B3) C(B4) . 1.550(10) yes
C(B4) C(B5) . 1.490(10) yes
Na(2) O(WB) . 2.375(7) no
Na(2) O(WC) 1_455 2.394(8) no
Na(2) O(WD) 1_455 2.442(7) no
Na(2) O(WE) . 2.434(7) no
Na(2) O(WG) . 2.509(8) no
Na(2) O(WH) . 2.337(7) no
O(WJ) H(WJ1) . 0.885 no
O(WJ) H(WJ2) . 1.115 no
O(WG) H(WG1) . 0.663 no
O(WG) H(WG2) . 0.788 no
O(WH) H(WH1) . 1.001 no
O(WH) H(WH2) . 0.985 no
O(WI) H(WI1) . 0.943 no
O(WI) H(WI2) . 0.852 no
O(WA) H(WA1) . 1.014 no
O(WA) H(WA2) . 0.907 no
O(WB) H(WB1) . 1.184 no
O(WB) H(WB2) . 0.710 no
O(WC) H(WC1) . 0.944 no
O(WC) H(WC2) . 0.761 no
O(WD) H(WD1) . 0.936 no
O(WD) H(WD2) . 0.858 no
O(WE) H(WE1) . 1.043 no
O(WE) H(WE2) . 0.851 no
O(WF) H(WF1) . 0.977 no
O(WF) H(WF2) . 0.737 no
N(A1) H(A11) . 0.955 no
N(A1) H(A12) . 0.959 no
N(A1) H(A13) . 0.949 no
N(B1) H(B11) . 0.944 no
N(B1) H(B12) . 0.956 no
N(B1) H(B13) . 0.951 no
C(A2) H(A2) . 1.058 no
C(B2) H(B2) . 0.945 no
C(A3) H(A31) . 1.027 no
C(A3) H(A32) . 0.994 no
C(B3) H(B31) . 0.932 no
C(B3) H(B32) . 0.991 no
C(A4) H(A41) . 0.946 no
C(A4) H(A42) . 0.942 no
C(B4) H(B41) . 1.102 no
C(B4) H(B42) . 0.955 no

loop_
_geom_torsion_atom_site_label_1
_geom_torsion_atom_site_label_2
_geom_torsion_atom_site_label_3
_geom_torsion_atom_site_label_4
_geom_torsion
_geom_torsion_publ_flag
O(A1) C(A1) C(A2) N(A1) -32.6(9) yes
O(A1) C(A1) C(A2) C(A3) 87.7(9) yes
O(A2) C(A1) C(A2) N(A1) 149.6(7) yes
O(A2) C(A1) C(A2) C(A3) -90.1(8) yes
O(A3) C(A5) C(A4) C(A3) 137.3(8) yes
O(A4) C(A5) C(A4) C(A3) -46.0(10) yes
N(A1) C(A2) C(A3) C(A4) -63.3(9) yes
C(A1) C(A2) C(A3) C(A4) 178.3(7) yes
C(A2) C(A3) C(A4) C(A5) 176.6(7) yes
O(B1) C(B1) C(B2) N(B1) -15.0(10) yes
O(B1) C(B1) C(B2) C(B3) 107.5(9) yes
O(B2) C(B1) C(B2) N(B1) 168.2(7) yes
O(B2) C(B1) C(B2) C(B3) -69.4(9) yes
O(B3) C(B5) C(B4) C(B3) 133.7(8) yes
O(B4) C(B5) C(B4) C(B3) -45.0(10) yes
N(B1) C(B2) C(B3) C(B4) -65.7(8) yes
C(B1) C(B2) C(B3) C(B4) 173.3(6) yes
C(B2) C(B3) C(B4) C(B5) -174.8(7) yes
